data_1529505
loop_
_publ_author_name
'Cho, Ching Mui'
'Ye, Qun'
'Neo, Wei Teng'
'Lin, Tingting'
'Lu, Xuehong'
'Xu, Jianwei'

_publ_section_title
;
 Ultrahigh electron-deficient pyrrolo-acenaphtho-pyridazine-dione based
 donor--acceptor conjugated polymers for electrochromic applications
;
_journal_issue 43
_journal_name_full 'Polym. Chem.'
_journal_page_first 7570
_journal_paper_doi 10.1039/C5PY01129A
_journal_volume 6
_journal_year 2015
_chemical_formula_moiety 'C30 H21 Br2 N3 O4'
_chemical_formula_sum 'C30 H21 Br2 N3 O4'
_chemical_formula_weight 647.31
_space_group_crystal_system triclinic
_space_group_IT_number 2
_space_group_name_Hall '-P 1'
_space_group_name_H-M_alt 'P -1'
_symmetry_space_group_name_Hall '-P 1'
_symmetry_space_group_name_H-M 'P -1'
_atom_sites_solution_hydrogens geom
_audit_creation_method SHELXL-2014/6
_audit_update_record
;
2015-07-19 deposited with the CCDC.
2015-08-31 downloaded from the CCDC.
;
_cell_angle_alpha 78.712(2)
_cell_angle_beta 73.880(2)
_cell_angle_gamma 76.746(2)
_cell_formula_units_Z 4
_cell_length_a 13.4552(6)
_cell_length_b 13.6974(7)
_cell_length_c 14.8065(6)
_cell_measurement_reflns_used 5616
_cell_measurement_temperature 100(2)
_cell_measurement_theta_max 28.078
_cell_measurement_theta_min 2.259
_cell_volume 2526.1(2)
_computing_cell_refinement 'SHELXTL, Acta Cryst., Sect. A 2008, 64, 112-122.'
_computing_data_collection 'APEX v2014.11.0'
_computing_data_reduction 'Saint, APEX v2014.11.0.'
_computing_molecular_graphics Ortep3
_computing_publication_material 'APEX v2014.11.0.'
_computing_structure_refinement 'SHELXL-2014/6 (Sheldrick, 2014)'
_computing_structure_solution 'Sir 2014'
_diffrn_ambient_temperature 100(2)
_diffrn_measured_fraction_theta_full 0.999
_diffrn_measured_fraction_theta_max 0.999
_diffrn_measurement_device_type 'Bruker AXS D8 Venture '
_diffrn_measurement_method 'profile data from \q/2\q scans'
_diffrn_radiation_type MoK\a
_diffrn_radiation_wavelength 0.71073
_diffrn_reflns_av_R_equivalents 0.0751
_diffrn_reflns_av_unetI/netI 0.0694
_diffrn_reflns_laue_measured_fraction_full 0.999
_diffrn_reflns_laue_measured_fraction_max 0.999
_diffrn_reflns_limit_h_max 17
_diffrn_reflns_limit_h_min -16
_diffrn_reflns_limit_k_max 18
_diffrn_reflns_limit_k_min -17
_diffrn_reflns_limit_l_max 19
_diffrn_reflns_limit_l_min -19
_diffrn_reflns_number 57642
_diffrn_reflns_point_group_measured_fraction_full 0.999
_diffrn_reflns_point_group_measured_fraction_max 0.999
_diffrn_reflns_theta_full 25.242
_diffrn_reflns_theta_max 28.078
_diffrn_reflns_theta_min 2.259
_exptl_absorpt_coefficient_mu 3.253
_exptl_absorpt_correction_T_max 0.737
_exptl_absorpt_correction_T_min 0.422
_exptl_absorpt_correction_type multi-scan
_exptl_absorpt_process_details Sadabs
_exptl_crystal_colour red
_exptl_crystal_density_diffrn 1.702
_exptl_crystal_description rod
_exptl_crystal_F_000 1296
_exptl_crystal_size_max 0.321
_exptl_crystal_size_mid 0.150
_exptl_crystal_size_min 0.100
_refine_diff_density_max 0.956
_refine_diff_density_min -0.475
_refine_diff_density_rms 0.101
_refine_ls_extinction_method none
_refine_ls_goodness_of_fit_ref 1.011
_refine_ls_hydrogen_treatment constr
_refine_ls_matrix_type full
_refine_ls_number_parameters 705
_refine_ls_number_reflns 12264
_refine_ls_number_restraints 0
_refine_ls_restrained_S_all 1.011
_refine_ls_R_factor_all 0.0842
_refine_ls_R_factor_gt 0.0417
_refine_ls_shift/su_max 0.001
_refine_ls_shift/su_mean 0.000
_refine_ls_structure_factor_coef Fsqd
_refine_ls_weighting_details 'w=1/[\s^2^(Fo^2^)+(0.0318P)^2^+1.8291P] where P=(Fo^2^+2Fc^2^)/3'
_refine_ls_weighting_scheme calc
_refine_ls_wR_factor_gt 0.0760
_refine_ls_wR_factor_ref 0.0876
_reflns_Friedel_coverage 0.000
_reflns_number_gt 8448
_reflns_number_total 12264
_reflns_threshold_expression 'I > 2\s(I)'
_cod_data_source_file c5py01129a2.cif
_cod_data_source_block shelx
_cod_depositor_comments
;
Adding full bibliography for 1529504--1529505.cif.

2019-01-17
Z value and formula fixed to values more according to usual
chemical conventions.                 miguel
;
_cod_original_formula_sum 'C60 H42 Br4 N6 O8'
_cod_original_formula_weight 1294.63
_cod_original_formula_moiety 'C60 H42 Br4 N6 O8'
_cod_original_formula_units_Z 2
_cod_original_cell_volume 2526.2(2)
_cod_database_code 1529505
_shelx_space_group_comment
;
The symmetry employed for this shelxl refinement is uniquely defined
by the following loop, which should always be used as a source of
symmetry information in preference to the above space-group names.
They are only intended as comments.
;
_shelx_estimated_absorpt_t_min 0.422
_shelx_estimated_absorpt_t_max 0.737
_shelxl_version_number 2014/6

loop_
_space_group_symop_operation_xyz
'x, y, z'
'-x, -y, -z'

loop_
_atom_site_label
_atom_site_type_symbol
_atom_site_fract_x
_atom_site_fract_y
_atom_site_fract_z
_atom_site_U_iso_or_equiv
_atom_site_adp_type
_atom_site_occupancy
_atom_site_site_symmetry_order
_atom_site_calc_flag
_atom_site_refinement_flags_posn
_atom_site_refinement_flags_adp
Br1A Br 0.32838(3) 0.19269(3) 1.33930(2) 0.02972(9) Uani 1 1 d . .
Br2A Br -0.32667(3) 0.51709(3) 0.82292(2) 0.02884(9) Uani 1 1 d . .
N1A N 0.36929(19) 0.44541(17) 0.72271(16) 0.0172(5) Uani 1 1 d . .
N2A N -0.17506(19) 0.31543(18) 1.18758(17) 0.0192(5) Uani 1 1 d . .
N3A N -0.1073(2) 0.28299(17) 1.24054(17) 0.0186(5) Uani 1 1 d . .
O1A O 0.15931(16) 0.24648(15) 1.25967(13) 0.0203(5) Uani 1 1 d . .
O2A O -0.22350(15) 0.43328(14) 0.96213(13) 0.0172(4) Uani 1 1 d . .
O3A O 0.48735(16) 0.38887(15) 0.81474(14) 0.0233(5) Uani 1 1 d . .
O4A O 0.25275(17) 0.49714(15) 0.62874(14) 0.0227(5) Uani 1 1 d . .
C1A C 0.3963(2) 0.4043(2) 0.8094(2) 0.0171(6) Uani 1 1 d . .
C2A C 0.3093(2) 0.3806(2) 0.89184(19) 0.0154(6) Uani 1 1 d . .
C3A C 0.3254(2) 0.3399(2) 0.9808(2) 0.0167(6) Uani 1 1 d . .
H3A H 0.3949 0.3265 0.9894 0.020 Uiso 1 1 calc R U
C4A C 0.2421(2) 0.3172(2) 1.0599(2) 0.0161(6) Uani 1 1 d . .
H4A H 0.2559 0.2885 1.1200 0.019 Uiso 1 1 calc R U
C5A C 0.1407(2) 0.33748(19) 1.04849(19) 0.0137(6) Uani 1 1 d . .
C6A C 0.0348(2) 0.3251(2) 1.10843(19) 0.0142(6) Uani 1 1 d . .
C7A C -0.0032(2) 0.2866(2) 1.20387(19) 0.0160(6) Uani 1 1 d . .
C8A C -0.1445(2) 0.3539(2) 1.0941(2) 0.0160(6) Uani 1 1 d . .
C9A C -0.0390(2) 0.36017(19) 1.05099(19) 0.0139(6) Uani 1 1 d . .
C10A C 0.0187(2) 0.39507(19) 0.95299(19) 0.0137(6) Uani 1 1 d . .
C11A C -0.0042(2) 0.4351(2) 0.86575(19) 0.0150(6) Uani 1 1 d . .
H11A H -0.0746 0.4473 0.8598 0.018 Uiso 1 1 calc R U
C12A C 0.0781(2) 0.4578(2) 0.7857(2) 0.0158(6) Uani 1 1 d . .
H12A H 0.0615 0.4849 0.7264 0.019 Uiso 1 1 calc R U
C13A C 0.1813(2) 0.4417(2) 0.79138(19) 0.0151(6) Uani 1 1 d . .
C14A C 0.2675(2) 0.4645(2) 0.7075(2) 0.0172(6) Uani 1 1 d . .
C15A C 0.2061(2) 0.40075(19) 0.87941(19) 0.0137(6) Uani 1 1 d . .
C16A C 0.1246(2) 0.37892(19) 0.95747(19) 0.0137(6) Uani 1 1 d . .
C17A C 0.0535(2) 0.2455(2) 1.2776(2) 0.0172(6) Uani 1 1 d . .
C18A C 0.1877(2) 0.2028(2) 1.3418(2) 0.0207(7) Uani 1 1 d . .
C19A C 0.1067(3) 0.1741(2) 1.4099(2) 0.0225(7) Uani 1 1 d . .
H19A H 0.1075 0.1421 1.4728 0.027 Uiso 1 1 calc R U
C20A C 0.0195(3) 0.2016(2) 1.3682(2) 0.0224(7) Uani 1 1 d . .
H20A H -0.0501 0.1912 1.3983 0.027 Uiso 1 1 calc R U
C21A C -0.2350(2) 0.3817(2) 1.0527(2) 0.0180(6) Uani 1 1 d . .
C22A C -0.3352(2) 0.3662(2) 1.0882(2) 0.0211(7) Uani 1 1 d . .
H22A H -0.3635 0.3330 1.1495 0.025 Uiso 1 1 calc R U
C23A C -0.3900(2) 0.4090(2) 1.0161(2) 0.0219(7) Uani 1 1 d . .
H23A H -0.4616 0.4096 1.0191 0.026 Uiso 1 1 calc R U
C24A C -0.3194(2) 0.4485(2) 0.9425(2) 0.0202(7) Uani 1 1 d . .
C25A C 0.4574(2) 0.4671(2) 0.6406(2) 0.0225(7) Uani 1 1 d . .
H25A H 0.4372 0.4676 0.5811 0.027 Uiso 1 1 calc R U
H25B H 0.5196 0.4126 0.6435 0.027 Uiso 1 1 calc R U
C26A C 0.4868(2) 0.5687(2) 0.6390(2) 0.0228(7) Uani 1 1 d . .
H26A H 0.5545 0.5732 0.5914 0.027 Uiso 1 1 calc R U
H26B H 0.4980 0.5709 0.7018 0.027 Uiso 1 1 calc R U
C27A C 0.4049(2) 0.6612(2) 0.6156(2) 0.0229(7) Uani 1 1 d . .
H27A H 0.4000 0.6640 0.5496 0.028 Uiso 1 1 calc R U
H27B H 0.3353 0.6531 0.6583 0.028 Uiso 1 1 calc R U
C28A C 0.4300(2) 0.7609(2) 0.6257(2) 0.0232(7) Uani 1 1 d . .
H28A H 0.5004 0.7681 0.5843 0.028 Uiso 1 1 calc R U
H28B H 0.4331 0.7587 0.6921 0.028 Uiso 1 1 calc R U
C29A C 0.3499(3) 0.8539(2) 0.6002(2) 0.0304(8) Uani 1 1 d . .
H29A H 0.3513 0.8596 0.5321 0.036 Uiso 1 1 calc R U
H29B H 0.2786 0.8441 0.6376 0.036 Uiso 1 1 calc R U
C30A C 0.3701(3) 0.9521(3) 0.6184(3) 0.0368(9) Uani 1 1 d . .
H30A H 0.3632 0.9493 0.6865 0.055 Uiso 1 1 calc R U
H30B H 0.3188 1.0090 0.5973 0.055 Uiso 1 1 calc R U
H30C H 0.4414 0.9614 0.5832 0.055 Uiso 1 1 calc R U
Br1B Br 0.49303(2) 0.14553(3) -0.29434(2) 0.02641(8) Uani 1 1 d . .
Br2B Br -0.46511(3) 0.09282(3) 0.12205(2) 0.02846(9) Uani 1 1 d . .
N1B N 0.14988(19) -0.04108(17) 0.31131(15) 0.0148(5) Uani 1 1 d . .
N2B N 0.00620(19) 0.24278(17) -0.23478(16) 0.0168(5) Uani 1 1 d . .
N3B N -0.09157(19) 0.23951(17) -0.19057(16) 0.0170(5) Uani 1 1 d . .
O1B O -0.02177(16) -0.04854(15) 0.38797(14) 0.0218(5) Uani 1 1 d . .
O2B O 0.31930(16) -0.02512(15) 0.23803(14) 0.0206(5) Uani 1 1 d . .
O3B O 0.27888(15) 0.17106(15) -0.23172(13) 0.0175(4) Uani 1 1 d . .
O4B O -0.27748(15) 0.14408(14) 0.01422(13) 0.0150(4) Uani 1 1 d . .
C1B C 0.2290(2) -0.0127(2) 0.23224(19) 0.0156(6) Uani 1 1 d . .
C2B C 0.1963(2) 0.0320(2) 0.14335(19) 0.0131(6) Uani 1 1 d . .
C3B C 0.2664(2) 0.0630(2) 0.06056(19) 0.0148(6) Uani 1 1 d . .
H3B H 0.3383 0.0557 0.0608 0.018 Uiso 1 1 calc R U
C4B C 0.2347(2) 0.10524(19) -0.02484(19) 0.0138(6) Uani 1 1 d . .
H4B H 0.2849 0.1252 -0.0807 0.017 Uiso 1 1 calc R U
C5B C 0.1305(2) 0.11707(19) -0.02619(18) 0.0126(6) Uani 1 1 d . .
C6B C 0.0643(2) 0.15931(19) -0.09495(19) 0.0126(6) Uani 1 1 d . .
C7B C 0.0863(2) 0.2005(2) -0.19129(19) 0.0136(6) Uani 1 1 d . .
C8B C -0.1191(2) 0.19287(19) -0.09946(19) 0.0129(6) Uani 1 1 d . .
C9B C -0.0426(2) 0.15457(19) -0.04751(19) 0.0131(6) Uani 1 1 d . .
C10B C -0.0464(2) 0.10690(19) 0.05248(18) 0.0127(6) Uani 1 1 d . .
C11B C -0.1222(2) 0.0825(2) 0.13309(19) 0.0141(6) Uani 1 1 d . .
H11B H -0.1941 0.0957 0.1312 0.017 Uiso 1 1 calc R U
C12B C -0.0926(2) 0.0377(2) 0.21872(19) 0.0153(6) Uani 1 1 d . .
H12B H -0.1454 0.0207 0.2737 0.018 Uiso 1 1 calc R U
C13B C 0.0109(2) 0.0183(2) 0.22443(18) 0.0129(6) Uani 1 1 d . .
C14B C 0.0421(2) -0.0261(2) 0.3146(2) 0.0168(6) Uani 1 1 d . .
C15B C 0.0890(2) 0.04498(19) 0.14344(19) 0.0132(6) Uani 1 1 d . .
C16B C 0.0590(2) 0.08704(19) 0.05933(19) 0.0120(6) Uani 1 1 d . .
C17B C 0.1861(2) 0.2080(2) -0.25947(19) 0.0151(6) Uani 1 1 d . .
C18B C 0.3577(2) 0.1910(2) -0.3105(2) 0.0190(6) Uani 1 1 d . .
C19B C 0.3183(2) 0.2377(2) -0.3851(2) 0.0222(7) Uani 1 1 d . .
H19B H 0.3568 0.2591 -0.4473 0.027 Uiso 1 1 calc R U
C20B C 0.2077(2) 0.2486(2) -0.3522(2) 0.0222(7) Uani 1 1 d . .
H20B H 0.1576 0.2789 -0.3886 0.027 Uiso 1 1 calc R U
C21B C -0.2306(2) 0.1897(2) -0.07410(19) 0.0144(6) Uani 1 1 d . .
C22B C -0.3017(2) 0.2203(2) -0.1287(2) 0.0162(6) Uani 1 1 d . .
H22B H -0.2892 0.2539 -0.1921 0.019 Uiso 1 1 calc R U
C23B C -0.3974(2) 0.1926(2) -0.0731(2) 0.0182(6) Uani 1 1 d . .
H23B H -0.4615 0.2031 -0.0919 0.022 Uiso 1 1 calc R U
C24B C -0.3793(2) 0.1479(2) 0.0122(2) 0.0184(6) Uani 1 1 d . .
C25B C 0.1830(2) -0.0843(2) 0.4005(2) 0.0191(6) Uani 1 1 d . .
H25C H 0.1216 -0.0728 0.4550 0.023 Uiso 1 1 calc R U
H25D H 0.2367 -0.0483 0.4057 0.023 Uiso 1 1 calc R U
C26B C 0.2284(2) -0.1976(2) 0.4057(2) 0.0213(7) Uani 1 1 d . .
H26C H 0.2912 -0.2081 0.3522 0.026 Uiso 1 1 calc R U
H26D H 0.2523 -0.2205 0.4652 0.026 Uiso 1 1 calc R U
C27B C 0.1536(2) -0.2642(2) 0.4028(2) 0.0210(7) Uani 1 1 d . .
H27C H 0.1313 -0.2435 0.3425 0.025 Uiso 1 1 calc R U
H27D H 0.0900 -0.2535 0.4556 0.025 Uiso 1 1 calc R U
C28B C 0.2029(3) -0.3762(2) 0.4109(2) 0.0259(7) Uani 1 1 d . .
H28C H 0.2659 -0.3871 0.3576 0.031 Uiso 1 1 calc R U
H28D H 0.2263 -0.3967 0.4708 0.031 Uiso 1 1 calc R U
C29B C 0.1277(3) -0.4425(2) 0.4094(3) 0.0358(9) Uani 1 1 d . .
H29C H 0.1105 -0.4272 0.3467 0.043 Uiso 1 1 calc R U
H29D H 0.0615 -0.4262 0.4582 0.043 Uiso 1 1 calc R U
C30B C 0.1728(3) -0.5549(3) 0.4281(3) 0.0441(10) Uani 1 1 d . .
H30D H 0.2391 -0.5713 0.3807 0.066 Uiso 1 1 calc R U
H30E H 0.1225 -0.5945 0.4240 0.066 Uiso 1 1 calc R U
H30F H 0.1860 -0.5713 0.4918 0.066 Uiso 1 1 calc R U

loop_
_atom_site_aniso_label
_atom_site_aniso_U_11
_atom_site_aniso_U_22
_atom_site_aniso_U_33
_atom_site_aniso_U_23
_atom_site_aniso_U_13
_atom_site_aniso_U_12
Br1A 0.02400(18) 0.0414(2) 0.02393(17) -0.00265(14) -0.00901(14) -0.00423(15)
Br2A 0.02642(19) 0.0384(2) 0.02508(17) -0.00387(14) -0.01284(14) -0.00520(15)
N1A 0.0177(13) 0.0184(13) 0.0132(12) -0.0007(10) -0.0024(10) -0.0014(11)
N2A 0.0201(14) 0.0169(13) 0.0192(13) -0.0007(10) -0.0039(11) -0.0032(11)
N3A 0.0197(14) 0.0153(13) 0.0197(13) -0.0018(10) -0.0019(11) -0.0052(11)
O1A 0.0207(12) 0.0256(11) 0.0143(10) 0.0012(9) -0.0059(9) -0.0049(9)
O2A 0.0159(11) 0.0183(11) 0.0179(10) -0.0029(8) -0.0051(8) -0.0030(9)
O3A 0.0159(12) 0.0264(12) 0.0229(11) 0.0025(9) -0.0039(9) -0.0009(9)
O4A 0.0242(12) 0.0287(12) 0.0156(11) 0.0008(9) -0.0065(9) -0.0067(10)
C1A 0.0200(17) 0.0129(14) 0.0170(15) -0.0025(11) -0.0033(12) -0.0013(12)
C2A 0.0152(15) 0.0126(14) 0.0175(14) -0.0043(11) -0.0031(12) 0.0002(12)
C3A 0.0150(15) 0.0149(15) 0.0205(15) -0.0033(12) -0.0062(12) -0.0007(12)
C4A 0.0207(16) 0.0123(14) 0.0155(14) -0.0020(11) -0.0066(12) -0.0006(12)
C5A 0.0193(16) 0.0077(13) 0.0138(13) -0.0028(11) -0.0034(12) -0.0016(12)
C6A 0.0160(15) 0.0080(13) 0.0171(14) -0.0034(11) -0.0025(12) 0.0000(11)
C7A 0.0216(16) 0.0094(14) 0.0166(14) -0.0021(11) -0.0034(12) -0.0033(12)
C8A 0.0210(16) 0.0078(13) 0.0188(15) -0.0034(11) -0.0045(12) -0.0010(12)
C9A 0.0176(15) 0.0081(13) 0.0155(14) -0.0042(11) -0.0031(12) -0.0002(12)
C10A 0.0151(15) 0.0089(13) 0.0172(14) -0.0053(11) -0.0025(12) -0.0015(11)
C11A 0.0150(15) 0.0119(14) 0.0191(15) -0.0033(11) -0.0064(12) -0.0006(12)
C12A 0.0211(16) 0.0113(14) 0.0161(14) -0.0027(11) -0.0070(12) -0.0014(12)
C13A 0.0198(16) 0.0111(14) 0.0144(14) -0.0005(11) -0.0044(12) -0.0039(12)
C14A 0.0218(16) 0.0133(14) 0.0155(14) -0.0008(12) -0.0040(12) -0.0032(12)
C15A 0.0166(15) 0.0084(14) 0.0157(14) -0.0052(11) -0.0024(12) 0.0000(11)
C16A 0.0177(15) 0.0079(13) 0.0166(14) -0.0038(11) -0.0063(12) -0.0001(11)
C17A 0.0187(16) 0.0150(15) 0.0179(15) -0.0048(12) -0.0041(12) -0.0017(12)
C18A 0.0229(17) 0.0218(16) 0.0189(15) -0.0022(13) -0.0085(13) -0.0037(13)
C19A 0.0310(19) 0.0228(16) 0.0125(14) 0.0019(12) -0.0057(13) -0.0056(14)
C20A 0.0259(18) 0.0224(17) 0.0170(15) 0.0007(12) -0.0029(13) -0.0064(14)
C21A 0.0190(16) 0.0142(15) 0.0201(15) -0.0031(12) -0.0049(12) -0.0009(12)
C22A 0.0217(17) 0.0161(15) 0.0247(16) -0.0039(13) -0.0035(13) -0.0036(13)
C23A 0.0146(16) 0.0187(16) 0.0339(18) -0.0070(13) -0.0059(14) -0.0034(13)
C24A 0.0182(16) 0.0196(16) 0.0262(16) -0.0075(13) -0.0103(13) -0.0007(13)
C25A 0.0167(16) 0.0303(18) 0.0161(15) -0.0012(13) 0.0005(12) -0.0030(14)
C26A 0.0162(16) 0.0290(18) 0.0197(15) 0.0020(13) -0.0020(13) -0.0047(14)
C27A 0.0196(17) 0.0269(17) 0.0214(16) -0.0032(13) -0.0030(13) -0.0052(14)
C28A 0.0207(17) 0.0300(18) 0.0189(15) -0.0008(13) -0.0028(13) -0.0097(14)
C29A 0.030(2) 0.0257(18) 0.037(2) -0.0047(15) -0.0107(16) -0.0070(15)
C30A 0.041(2) 0.030(2) 0.042(2) -0.0076(16) -0.0083(18) -0.0129(17)
Br1B 0.01591(16) 0.03764(19) 0.02495(17) -0.00037(14) -0.00402(13) -0.00812(14)
Br2B 0.01822(17) 0.0427(2) 0.02193(16) 0.00133(14) -0.00263(13) -0.00842(15)
N1B 0.0173(13) 0.0149(12) 0.0120(11) 0.0012(9) -0.0066(10) -0.0014(10)
N2B 0.0189(14) 0.0156(13) 0.0176(12) -0.0013(10) -0.0081(11) -0.0028(10)
N3B 0.0176(14) 0.0166(13) 0.0168(12) -0.0006(10) -0.0061(10) -0.0027(11)
O1B 0.0218(12) 0.0251(12) 0.0158(11) 0.0027(9) -0.0049(9) -0.0034(9)
O2B 0.0172(11) 0.0245(11) 0.0223(11) -0.0001(9) -0.0105(9) -0.0039(9)
O3B 0.0148(11) 0.0225(11) 0.0139(10) 0.0008(8) -0.0037(8) -0.0037(9)
O4B 0.0121(10) 0.0157(10) 0.0166(10) -0.0021(8) -0.0048(8) -0.0003(8)
C1B 0.0214(17) 0.0101(14) 0.0163(14) -0.0016(11) -0.0079(12) -0.0012(12)
C2B 0.0156(15) 0.0106(14) 0.0141(14) -0.0032(11) -0.0052(11) -0.0013(11)
C3B 0.0159(15) 0.0114(14) 0.0187(14) -0.0029(11) -0.0075(12) -0.0011(12)
C4B 0.0155(15) 0.0102(14) 0.0155(14) -0.0005(11) -0.0032(12) -0.0037(11)
C5B 0.0173(15) 0.0071(13) 0.0137(13) -0.0028(11) -0.0035(11) -0.0019(11)
C6B 0.0164(15) 0.0083(13) 0.0143(14) -0.0035(11) -0.0053(11) -0.0012(11)
C7B 0.0166(15) 0.0111(14) 0.0143(14) -0.0032(11) -0.0047(12) -0.0030(12)
C8B 0.0162(15) 0.0073(13) 0.0158(14) -0.0030(11) -0.0051(12) -0.0007(11)
C9B 0.0179(15) 0.0073(13) 0.0140(13) -0.0022(11) -0.0050(12) -0.0003(11)
C10B 0.0159(15) 0.0089(13) 0.0138(14) -0.0020(11) -0.0061(11) 0.0000(11)
C11B 0.0142(15) 0.0110(14) 0.0170(14) -0.0025(11) -0.0052(12) 0.0000(11)
C12B 0.0166(15) 0.0141(14) 0.0134(14) -0.0019(11) -0.0013(12) -0.0023(12)
C13B 0.0158(15) 0.0094(13) 0.0138(14) -0.0005(11) -0.0067(11) 0.0003(11)
C14B 0.0216(16) 0.0133(14) 0.0169(15) -0.0039(12) -0.0083(13) -0.0004(12)
C15B 0.0174(15) 0.0073(13) 0.0157(14) -0.0020(11) -0.0058(12) -0.0019(11)
C16B 0.0146(15) 0.0062(13) 0.0152(14) -0.0022(11) -0.0045(11) -0.0003(11)
C17B 0.0154(15) 0.0135(14) 0.0175(14) -0.0041(11) -0.0067(12) 0.0002(12)
C18B 0.0161(16) 0.0211(16) 0.0178(15) -0.0007(12) -0.0003(12) -0.0058(13)
C19B 0.0241(17) 0.0227(16) 0.0148(15) 0.0021(12) 0.0006(13) -0.0048(14)
C20B 0.0231(17) 0.0227(17) 0.0179(15) 0.0014(13) -0.0054(13) -0.0018(14)
C21B 0.0156(15) 0.0115(14) 0.0144(14) -0.0028(11) -0.0023(12) 0.0003(12)
C22B 0.0174(16) 0.0159(15) 0.0158(14) -0.0025(12) -0.0057(12) -0.0014(12)
C23B 0.0148(16) 0.0177(15) 0.0230(16) -0.0052(12) -0.0085(13) 0.0020(12)
C24B 0.0130(15) 0.0192(15) 0.0222(16) -0.0038(12) -0.0040(12) -0.0013(12)
C25B 0.0224(17) 0.0226(16) 0.0142(14) 0.0037(12) -0.0108(13) -0.0054(13)
C26B 0.0244(17) 0.0193(16) 0.0211(16) 0.0023(12) -0.0124(13) -0.0017(13)
C27B 0.0247(18) 0.0230(16) 0.0161(15) -0.0045(12) -0.0047(13) -0.0048(14)
C28B 0.037(2) 0.0219(17) 0.0176(15) 0.0037(13) -0.0099(14) -0.0039(15)
C29B 0.040(2) 0.0267(19) 0.039(2) -0.0083(16) 0.0010(17) -0.0117(17)
C30B 0.067(3) 0.027(2) 0.035(2) -0.0002(16) -0.004(2) -0.0165(19)

loop_
_atom_type_symbol
_atom_type_description
_atom_type_scat_dispersion_real
_atom_type_scat_dispersion_imag
_atom_type_scat_source
C C 0.0033 0.0016 'International Tables Vol C Tables 4.2.6.8 and 6.1.1.4'
H H 0.0000 0.0000 'International Tables Vol C Tables 4.2.6.8 and 6.1.1.4'
N N 0.0061 0.0033 'International Tables Vol C Tables 4.2.6.8 and 6.1.1.4'
O O 0.0106 0.0060 'International Tables Vol C Tables 4.2.6.8 and 6.1.1.4'
Br Br -0.2901 2.4595 'International Tables Vol C Tables 4.2.6.8 and 6.1.1.4'

loop_
_geom_angle_atom_site_label_1
_geom_angle_atom_site_label_2
_geom_angle_atom_site_label_3
_geom_angle
C14A N1A C1A 125.7(2)
C14A N1A C25A 118.1(2)
C1A N1A C25A 116.1(2)
N3A N2A C8A 121.5(2)
N2A N3A C7A 121.0(2)
C18A O1A C17A 105.7(2)
C24A O2A C21A 105.8(2)
O3A C1A N1A 120.7(3)
O3A C1A C2A 122.5(3)
N1A C1A C2A 116.8(3)
C3A C2A C15A 118.7(3)
C3A C2A C1A 122.5(3)
C15A C2A C1A 118.9(2)
C2A C3A C4A 122.5(3)
C2A C3A H3A 118.8
C4A C3A H3A 118.8
C5A C4A C3A 119.2(3)
C5A C4A H4A 120.4
C3A C4A H4A 120.4
C4A C5A C16A 118.1(3)
C4A C5A C6A 137.0(3)
C16A C5A C6A 104.9(2)
C7A C6A C9A 117.8(3)
C7A C6A C5A 133.9(3)
C9A C6A C5A 108.3(2)
N3A C7A C6A 121.1(3)
N3A C7A C17A 109.3(2)
C6A C7A C17A 129.6(3)
N2A C8A C9A 121.1(3)
N2A C8A C21A 109.7(3)
C9A C8A C21A 129.2(3)
C8A C9A C6A 117.5(2)
C8A C9A C10A 134.1(3)
C6A C9A C10A 108.4(2)
C11A C10A C16A 117.5(3)
C11A C10A C9A 137.8(3)
C16A C10A C9A 104.7(2)
C10A C11A C12A 119.7(3)
C10A C11A H11A 120.1
C12A C11A H11A 120.1
C13A C12A C11A 122.0(3)
C13A C12A H12A 119.0
C11A C12A H12A 119.0
C12A C13A C15A 119.0(3)
C12A C13A C14A 122.1(2)
C15A C13A C14A 118.9(3)
O4A C14A N1A 120.8(3)
O4A C14A C13A 122.7(3)
N1A C14A C13A 116.6(2)
C16A C15A C2A 118.5(2)
C16A C15A C13A 118.4(3)
C2A C15A C13A 123.1(3)
C15A C16A C10A 123.3(2)
C15A C16A C5A 123.0(3)
C10A C16A C5A 113.7(3)
C20A C17A O1A 109.2(2)
C20A C17A C7A 130.3(3)
O1A C17A C7A 120.4(2)
C19A C18A O1A 112.2(3)
C19A C18A Br1A 132.1(2)
O1A C18A Br1A 115.7(2)
C18A C19A C20A 105.3(3)
C18A C19A H19A 127.4
C20A C19A H19A 127.4
C17A C20A C19A 107.7(3)
C17A C20A H20A 126.2
C19A C20A H20A 126.2
C22A C21A O2A 110.0(2)
C22A C21A C8A 131.2(3)
O2A C21A C8A 118.8(3)
C21A C22A C23A 106.9(3)
C21A C22A H22A 126.5
C23A C22A H22A 126.5
C24A C23A C22A 105.7(3)
C24A C23A H23A 127.2
C22A C23A H23A 127.2
C23A C24A O2A 111.6(3)
C23A C24A Br2A 133.3(2)
O2A C24A Br2A 115.1(2)
N1A C25A C26A 111.9(2)
N1A C25A H25A 109.2
C26A C25A H25A 109.2
N1A C25A H25B 109.2
C26A C25A H25B 109.2
H25A C25A H25B 107.9
C25A C26A C27A 114.5(3)
C25A C26A H26A 108.6
C27A C26A H26A 108.6
C25A C26A H26B 108.6
C27A C26A H26B 108.6
H26A C26A H26B 107.6
C28A C27A C26A 113.4(3)
C28A C27A H27A 108.9
C26A C27A H27A 108.9
C28A C27A H27B 108.9
C26A C27A H27B 108.9
H27A C27A H27B 107.7
C27A C28A C29A 113.7(3)
C27A C28A H28A 108.8
C29A C28A H28A 108.8
C27A C28A H28B 108.8
C29A C28A H28B 108.8
H28A C28A H28B 107.7
C30A C29A C28A 113.4(3)
C30A C29A H29A 108.9
C28A C29A H29A 108.9
C30A C29A H29B 108.9
C28A C29A H29B 108.9
H29A C29A H29B 107.7
C29A C30A H30A 109.5
C29A C30A H30B 109.5
H30A C30A H30B 109.5
C29A C30A H30C 109.5
H30A C30A H30C 109.5
H30B C30A H30C 109.5
C1B N1B C14B 125.9(2)
C1B N1B C25B 116.4(2)
C14B N1B C25B 117.6(2)
N3B N2B C7B 121.4(2)
N2B N3B C8B 122.0(2)
C18B O3B C17B 105.9(2)
C24B O4B C21B 105.6(2)
O2B C1B N1B 120.7(2)
O2B C1B C2B 122.5(3)
N1B C1B C2B 116.8(2)
C3B C2B C15B 118.8(2)
C3B C2B C1B 122.5(3)
C15B C2B C1B 118.7(2)
C2B C3B C4B 122.2(3)
C2B C3B H3B 118.9
C4B C3B H3B 118.9
C5B C4B C3B 119.6(3)
C5B C4B H4B 120.2
C3B C4B H4B 120.2
C4B C5B C16B 117.7(2)
C4B C5B C6B 137.5(3)
C16B C5B C6B 104.7(2)
C7B C6B C9B 117.8(2)
C7B C6B C5B 133.6(3)
C9B C6B C5B 108.6(2)
N2B C7B C6B 120.3(3)
N2B C7B C17B 109.2(2)
C6B C7B C17B 130.5(3)
N3B C8B C9B 120.1(3)
N3B C8B C21B 109.3(2)
C9B C8B C21B 130.6(3)
C8B C9B C6B 118.0(2)
C8B C9B C10B 133.8(3)
C6B C9B C10B 108.2(2)
C11B C10B C16B 117.9(2)
C11B C10B C9B 137.3(3)
C16B C10B C9B 104.8(2)
C10B C11B C12B 119.8(3)
C10B C11B H11B 120.1
C12B C11B H11B 120.1
C13B C12B C11B 121.8(3)
C13B C12B H12B 119.1
C11B C12B H12B 119.1
C12B C13B C15B 119.2(2)
C12B C13B C14B 122.0(3)
C15B C13B C14B 118.7(3)
O1B C14B N1B 121.3(2)
O1B C14B C13B 122.2(3)
N1B C14B C13B 116.5(2)
C16B C15B C13B 118.3(3)
C16B C15B C2B 118.3(3)
C13B C15B C2B 123.3(2)
C15B C16B C10B 123.0(3)
C15B C16B C5B 123.3(3)
C10B C16B C5B 113.7(2)
C20B C17B O3B 109.4(3)
C20B C17B C7B 130.7(3)
O3B C17B C7B 119.9(2)
C19B C18B O3B 111.1(3)
C19B C18B Br1B 133.6(2)
O3B C18B Br1B 115.21(19)
C18B C19B C20B 106.0(3)
C18B C19B H19B 127.0
C20B C19B H19B 127.0
C17B C20B C19B 107.6(3)
C17B C20B H20B 126.2
C19B C20B H20B 126.2
C22B C21B O4B 109.9(2)
C22B C21B C8B 129.3(3)
O4B C21B C8B 120.6(2)
C21B C22B C23B 107.1(2)
C21B C22B H22B 126.4
C23B C22B H22B 126.4
C24B C23B C22B 106.1(3)
C24B C23B H23B 127.0
C22B C23B H23B 127.0
C23B C24B O4B 111.4(3)
C23B C24B Br2B 132.1(2)
O4B C24B Br2B 116.49(19)
N1B C25B C26B 112.8(2)
N1B C25B H25C 109.0
C26B C25B H25C 109.0
N1B C25B H25D 109.0
C26B C25B H25D 109.0
H25C C25B H25D 107.8
C27B C26B C25B 115.4(2)
C27B C26B H26C 108.4
C25B C26B H26C 108.4
C27B C26B H26D 108.4
C25B C26B H26D 108.4
H26C C26B H26D 107.5
C26B C27B C28B 112.7(3)
C26B C27B H27C 109.1
C28B C27B H27C 109.1
C26B C27B H27D 109.1
C28B C27B H27D 109.1
H27C C27B H27D 107.8
C29B C28B C27B 112.6(3)
C29B C28B H28C 109.1
C27B C28B H28C 109.1
C29B C28B H28D 109.1
C27B C28B H28D 109.1
H28C C28B H28D 107.8
C28B C29B C30B 112.6(3)
C28B C29B H29C 109.1
C30B C29B H29C 109.1
C28B C29B H29D 109.1
C30B C29B H29D 109.1
H29C C29B H29D 107.8
C29B C30B H30D 109.5
C29B C30B H30E 109.5
H30D C30B H30E 109.5
C29B C30B H30F 109.5
H30D C30B H30F 109.5
H30E C30B H30F 109.5

loop_
_geom_bond_atom_site_label_1
_geom_bond_atom_site_label_2
_geom_bond_distance
Br1A C18A 1.856(3)
Br2A C24A 1.852(3)
N1A C14A 1.406(4)
N1A C1A 1.407(3)
N1A C25A 1.481(4)
N2A N3A 1.311(3)
N2A C8A 1.364(4)
N3A C7A 1.363(4)
O1A C18A 1.361(3)
O1A C17A 1.376(4)
O2A C24A 1.361(3)
O2A C21A 1.373(3)
O3A C1A 1.217(3)
O4A C14A 1.218(3)
C1A C2A 1.480(4)
C2A C3A 1.382(4)
C2A C15A 1.410(4)
C3A C4A 1.419(4)
C3A H3A 0.9500
C4A C5A 1.379(4)
C4A H4A 0.9500
C5A C16A 1.411(4)
C5A C6A 1.482(4)
C6A C7A 1.403(4)
C6A C9A 1.425(4)
C7A C17A 1.455(4)
C8A C9A 1.400(4)
C8A C21A 1.454(4)
C9A C10A 1.487(4)
C10A C11A 1.389(4)
C10A C16A 1.409(4)
C11A C12A 1.418(4)
C11A H11A 0.9500
C12A C13A 1.380(4)
C12A H12A 0.9500
C13A C15A 1.412(4)
C13A C14A 1.483(4)
C15A C16A 1.392(4)
C17A C20A 1.357(4)
C18A C19A 1.339(4)
C19A C20A 1.417(4)
C19A H19A 0.9500
C20A H20A 0.9500
C21A C22A 1.354(4)
C22A C23A 1.422(4)
C22A H22A 0.9500
C23A C24A 1.347(4)
C23A H23A 0.9500
C25A C26A 1.526(4)
C25A H25A 0.9900
C25A H25B 0.9900
C26A C27A 1.529(4)
C26A H26A 0.9900
C26A H26B 0.9900
C27A C28A 1.524(4)
C27A H27A 0.9900
C27A H27B 0.9900
C28A C29A 1.527(4)
C28A H28A 0.9900
C28A H28B 0.9900
C29A C30A 1.519(4)
C29A H29A 0.9900
C29A H29B 0.9900
C30A H30A 0.9800
C30A H30B 0.9800
C30A H30C 0.9800
Br1B C18B 1.850(3)
Br2B C24B 1.850(3)
N1B C1B 1.405(4)
N1B C14B 1.405(4)
N1B C25B 1.480(3)
N2B N3B 1.303(3)
N2B C7B 1.365(3)
N3B C8B 1.363(3)
O1B C14B 1.219(3)
O2B C1B 1.213(3)
O3B C18B 1.372(3)
O3B C17B 1.378(3)
O4B C24B 1.368(3)
O4B C21B 1.379(3)
C1B C2B 1.477(4)
C2B C3B 1.382(4)
C2B C15B 1.413(4)
C3B C4B 1.420(4)
C3B H3B 0.9500
C4B C5B 1.379(4)
C4B H4B 0.9500
C5B C16B 1.414(4)
C5B C6B 1.483(4)
C6B C7B 1.403(4)
C6B C9B 1.425(4)
C7B C17B 1.450(4)
C8B C9B 1.400(4)
C8B C21B 1.451(4)
C9B C10B 1.488(4)
C10B C11B 1.379(4)
C10B C16B 1.410(4)
C11B C12B 1.417(4)
C11B H11B 0.9500
C12B C13B 1.379(4)
C12B H12B 0.9500
C13B C15B 1.408(4)
C13B C14B 1.485(4)
C15B C16B 1.392(4)
C17B C20B 1.354(4)
C18B C19B 1.343(4)
C19B C20B 1.413(4)
C19B H19B 0.9500
C20B H20B 0.9500
C21B C22B 1.362(4)
C22B C23B 1.412(4)
C22B H22B 0.9500
C23B C24B 1.353(4)
C23B H23B 0.9500
C25B C26B 1.528(4)
C25B H25C 0.9900
C25B H25D 0.9900
C26B C27B 1.519(4)
C26B H26C 0.9900
C26B H26D 0.9900
C27B C28B 1.522(4)
C27B H27C 0.9900
C27B H27D 0.9900
C28B C29B 1.513(5)
C28B H28C 0.9900
C28B H28D 0.9900
C29B C30B 1.521(5)
C29B H29C 0.9900
C29B H29D 0.9900
C30B H30D 0.9800
C30B H30E 0.9800
C30B H30F 0.9800

loop_
_geom_hbond_atom_site_label_D
_geom_hbond_atom_site_label_H
_geom_hbond_atom_site_label_A
_geom_hbond_distance_DH
_geom_hbond_distance_HA
_geom_hbond_distance_DA
_geom_hbond_angle_DHA
_geom_hbond_site_symmetry_A
C19A H19A O1B 0.95 2.35 3.194(4) 147.1 2_557
C26B H26C Br1B 0.99 3.06 3.822(3) 134.7 2_655
C19A H19A O1B 0.95 2.35 3.194(4) 147.1 2_557
C26B H26C Br1B 0.99 3.06 3.822(3) 134.7 2_655

loop_
_geom_torsion_atom_site_label_1
_geom_torsion_atom_site_label_2
_geom_torsion_atom_site_label_3
_geom_torsion_atom_site_label_4
_geom_torsion
C8A N2A N3A C7A 0.0(4)
C14A N1A C1A O3A 178.6(3)
C25A N1A C1A O3A 0.5(4)
C14A N1A C1A C2A -0.9(4)
C25A N1A C1A C2A -179.0(2)
O3A C1A C2A C3A 0.4(4)
N1A C1A C2A C3A 179.9(2)
O3A C1A C2A C15A -179.9(3)
N1A C1A C2A C15A -0.4(4)
C15A C2A C3A C4A 0.3(4)
C1A C2A C3A C4A 179.9(3)
C2A C3A C4A C5A -0.8(4)
C3A C4A C5A C16A 0.8(4)
C3A C4A C5A C6A 178.8(3)
C4A C5A C6A C7A 0.3(5)
C16A C5A C6A C7A 178.4(3)
C4A C5A C6A C9A -178.6(3)
C16A C5A C6A C9A -0.4(3)
N2A N3A C7A C6A 0.0(4)
N2A N3A C7A C17A -179.6(2)
C9A C6A C7A N3A -0.2(4)
C5A C6A C7A N3A -178.9(3)
C9A C6A C7A C17A 179.4(3)
C5A C6A C7A C17A 0.7(5)
N3A N2A C8A C9A 0.1(4)
N3A N2A C8A C21A 178.7(2)
N2A C8A C9A C6A -0.2(4)
C21A C8A C9A C6A -178.6(3)
N2A C8A C9A C10A 178.4(3)
C21A C8A C9A C10A 0.1(5)
C7A C6A C9A C8A 0.2(4)
C5A C6A C9A C8A 179.3(2)
C7A C6A C9A C10A -178.7(2)
C5A C6A C9A C10A 0.3(3)
C8A C9A C10A C11A 0.4(6)
C6A C9A C10A C11A 179.1(3)
C8A C9A C10A C16A -178.8(3)
C6A C9A C10A C16A -0.1(3)
C16A C10A C11A C12A 0.1(4)
C9A C10A C11A C12A -179.0(3)
C10A C11A C12A C13A -0.3(4)
C11A C12A C13A C15A 0.5(4)
C11A C12A C13A C14A 179.4(2)
C1A N1A C14A O4A -177.4(3)
C25A N1A C14A O4A 0.6(4)
C1A N1A C14A C13A 1.9(4)
C25A N1A C14A C13A 179.9(2)
C12A C13A C14A O4A -1.1(4)
C15A C13A C14A O4A 177.8(3)
C12A C13A C14A N1A 179.6(2)
C15A C13A C14A N1A -1.5(4)
C3A C2A C15A C16A 0.1(4)
C1A C2A C15A C16A -179.5(2)
C3A C2A C15A C13A -179.6(3)
C1A C2A C15A C13A 0.7(4)
C12A C13A C15A C16A -0.5(4)
C14A C13A C15A C16A -179.5(2)
C12A C13A C15A C2A 179.2(3)
C14A C13A C15A C2A 0.3(4)
C2A C15A C16A C10A -179.4(2)
C13A C15A C16A C10A 0.4(4)
C2A C15A C16A C5A 0.0(4)
C13A C15A C16A C5A 179.7(2)
C11A C10A C16A C15A -0.2(4)
C9A C10A C16A C15A 179.2(2)
C11A C10A C16A C5A -179.6(2)
C9A C10A C16A C5A -0.2(3)
C4A C5A C16A C15A -0.5(4)
C6A C5A C16A C15A -179.0(2)
C4A C5A C16A C10A 178.9(2)
C6A C5A C16A C10A 0.4(3)
C18A O1A C17A C20A -0.4(3)
C18A O1A C17A C7A -179.7(2)
N3A C7A C17A C20A 4.8(4)
C6A C7A C17A C20A -174.9(3)
N3A C7A C17A O1A -176.0(2)
C6A C7A C17A O1A 4.3(4)
C17A O1A C18A C19A 0.2(3)
C17A O1A C18A Br1A 179.72(19)
O1A C18A C19A C20A 0.0(4)
Br1A C18A C19A C20A -179.4(2)
O1A C17A C20A C19A 0.4(3)
C7A C17A C20A C19A 179.6(3)
C18A C19A C20A C17A -0.2(3)
C24A O2A C21A C22A -0.4(3)
C24A O2A C21A C8A 179.9(2)
N2A C8A C21A C22A -7.5(4)
C9A C8A C21A C22A 171.0(3)
N2A C8A C21A O2A 172.2(2)
C9A C8A C21A O2A -9.3(4)
O2A C21A C22A C23A 0.7(3)
C8A C21A C22A C23A -179.6(3)
C21A C22A C23A C24A -0.7(3)
C22A C23A C24A O2A 0.5(3)
C22A C23A C24A Br2A -179.9(2)
C21A O2A C24A C23A -0.1(3)
C21A O2A C24A Br2A -179.81(18)
C14A N1A C25A C26A 99.4(3)
C1A N1A C25A C26A -82.4(3)
N1A C25A C26A C27A -69.9(3)
C25A C26A C27A C28A 173.2(2)
C26A C27A C28A C29A 178.6(3)
C27A C28A C29A C30A 175.1(3)
C7B N2B N3B C8B -0.9(4)
C14B N1B C1B O2B 176.7(3)
C25B N1B C1B O2B 1.1(4)
C14B N1B C1B C2B -3.4(4)
C25B N1B C1B C2B -179.0(2)
O2B C1B C2B C3B -0.1(4)
N1B C1B C2B C3B -179.9(2)
O2B C1B C2B C15B -179.1(3)
N1B C1B C2B C15B 1.0(4)
C15B C2B C3B C4B -1.4(4)
C1B C2B C3B C4B 179.5(2)
C2B C3B C4B C5B 0.5(4)
C3B C4B C5B C16B 0.7(4)
C3B C4B C5B C6B 177.1(3)
C4B C5B C6B C7B 4.2(5)
C16B C5B C6B C7B -179.1(3)
C4B C5B C6B C9B -175.6(3)
C16B C5B C6B C9B 1.2(3)
N3B N2B C7B C6B -5.0(4)
N3B N2B C7B C17B 175.2(2)
C9B C6B C7B N2B 5.8(4)
C5B C6B C7B N2B -173.9(3)
C9B C6B C7B C17B -174.5(3)
C5B C6B C7B C17B 5.9(5)
N2B N3B C8B C9B 5.8(4)
N2B N3B C8B C21B -172.4(2)
N3B C8B C9B C6B -4.6(4)
C21B C8B C9B C6B 173.2(3)
N3B C8B C9B C10B 175.3(3)
C21B C8B C9B C10B -7.0(5)
C7B C6B C9B C8B -1.1(4)
C5B C6B C9B C8B 178.7(2)
C7B C6B C9B C10B 179.0(2)
C5B C6B C9B C10B -1.2(3)
C8B C9B C10B C11B -1.2(6)
C6B C9B C10B C11B 178.7(3)
C8B C9B C10B C16B -179.1(3)
C6B C9B C10B C16B 0.8(3)
C16B C10B C11B C12B -0.8(4)
C9B C10B C11B C12B -178.5(3)
C10B C11B C12B C13B 0.6(4)
C11B C12B C13B C15B 0.9(4)
C11B C12B C13B C14B 178.3(2)
C1B N1B C14B O1B -176.2(3)
C25B N1B C14B O1B -0.6(4)
C1B N1B C14B C13B 3.8(4)
C25B N1B C14B C13B 179.4(2)
C12B C13B C14B O1B 0.7(4)
C15B C13B C14B O1B 178.2(3)
C12B C13B C14B N1B -179.3(2)
C15B C13B C14B N1B -1.9(4)
C12B C13B C15B C16B -2.2(4)
C14B C13B C15B C16B -179.7(2)
C12B C13B C15B C2B 177.3(3)
C14B C13B C15B C2B -0.2(4)
C3B C2B C15B C16B 1.0(4)
C1B C2B C15B C16B -179.9(2)
C3B C2B C15B C13B -178.4(2)
C1B C2B C15B C13B 0.7(4)
C13B C15B C16B C10B 2.0(4)
C2B C15B C16B C10B -177.5(2)
C13B C15B C16B C5B 179.7(2)
C2B C15B C16B C5B 0.2(4)
C11B C10B C16B C15B -0.5(4)
C9B C10B C16B C15B 177.9(2)
C11B C10B C16B C5B -178.4(2)
C9B C10B C16B C5B 0.0(3)
C4B C5B C16B C15B -1.1(4)
C6B C5B C16B C15B -178.6(2)
C4B C5B C16B C10B 176.8(2)
C6B C5B C16B C10B -0.7(3)
C18B O3B C17B C20B 0.3(3)
C18B O3B C17B C7B -178.8(2)
N2B C7B C17B C20B 0.5(4)
C6B C7B C17B C20B -179.2(3)
N2B C7B C17B O3B 179.4(2)
C6B C7B C17B O3B -0.3(4)
C17B O3B C18B C19B -0.3(3)
C17B O3B C18B Br1B -178.31(18)
O3B C18B C19B C20B 0.1(3)
Br1B C18B C19B C20B 177.7(2)
O3B C17B C20B C19B -0.2(3)
C7B C17B C20B C19B 178.8(3)
C18B C19B C20B C17B 0.1(3)
C24B O4B C21B C22B -0.2(3)
C24B O4B C21B C8B -175.8(2)
N3B C8B C21B C22B 3.9(4)
C9B C8B C21B C22B -174.0(3)
N3B C8B C21B O4B 178.6(2)
C9B C8B C21B O4B 0.7(4)
O4B C21B C22B C23B -0.4(3)
C8B C21B C22B C23B 174.8(3)
C21B C22B C23B C24B 0.7(3)
C22B C23B C24B O4B -0.9(3)
C22B C23B C24B Br2B 179.5(2)
C21B O4B C24B C23B 0.7(3)
C21B O4B C24B Br2B -179.66(18)
C1B N1B C25B C26B -83.9(3)
C14B N1B C25B C26B 100.1(3)
N1B C25B C26B C27B -61.2(3)
C25B C26B C27B C28B -178.5(2)
C26B C27B C28B C29B 179.1(3)
C27B C28B C29B C30B -173.8(3)
